data_2229888
loop_
_publ_author_name
'Zhang, Qing-Fu'
'Pang, Jian-Dong'
'Sun, De-Zhi'
'Liu, Cai-Hua'

_publ_section_title
;
 3-(Pyridin-4-ylthio)pentane-2,4-dione
;
_journal_coeditor_code ZJ2007
_journal_issue 4
_journal_name_full 'Acta Crystallographica Section E'
_journal_page_first o1023
_journal_paper_doi 10.1107/S1600536811011330
_journal_volume 67
_journal_year 2011
_chemical_formula_iupac 'C10 H11 N O2 S'
_chemical_formula_moiety 'C10 H11 N O2 S'
_chemical_formula_sum 'C10 H11 N O2 S'
_chemical_formula_weight 209.26
_chemical_name_systematic
;
3-(Pyridin-4-ylthio)pentane-2,4-dione
;
_space_group_IT_number 14
_symmetry_cell_setting monoclinic
_symmetry_space_group_name_Hall '-P 2ybc'
_symmetry_space_group_name_H-M 'P 1 21/c 1'
_atom_sites_solution_hydrogens geom
_atom_sites_solution_primary direct
_atom_sites_solution_secondary difmap
_audit_creation_method SHELXL-97
_cell_angle_alpha 90.00
_cell_angle_beta 92.6980(10)
_cell_angle_gamma 90.00
_cell_formula_units_Z 4
_cell_length_a 8.3273(7)
_cell_length_b 9.5614(8)
_cell_length_c 13.0681(11)
_cell_measurement_reflns_used 2174
_cell_measurement_temperature 298(2)
_cell_measurement_theta_max 27.28
_cell_measurement_theta_min 2.48
_cell_volume 1039.34(15)
_computing_cell_refinement 'SAINT (Siemens, 1996)'
_computing_data_collection 'SMART (Siemens, 1996)'
_computing_data_reduction 'SAINT (Siemens, 1996)'
_computing_molecular_graphics 'SHELXTL (Sheldrick, 2008)'
_computing_publication_material 'SHELXTL (Sheldrick, 2008)'
_computing_structure_refinement 'SHELXL97 (Sheldrick, 2008)'
_computing_structure_solution 'SHELXS97 (Sheldrick, 2008)'
_diffrn_ambient_temperature 298(2)
_diffrn_measured_fraction_theta_full 0.998
_diffrn_measured_fraction_theta_max 0.998
_diffrn_measurement_device_type 'Siemens SMART CCD area-detector'
_diffrn_measurement_method 'phi and omega scans'
_diffrn_radiation_monochromator graphite
_diffrn_radiation_source 'fine-focus sealed tube'
_diffrn_radiation_type MoK\a
_diffrn_radiation_wavelength 0.71073
_diffrn_reflns_av_R_equivalents 0.0295
_diffrn_reflns_av_sigmaI/netI 0.0315
_diffrn_reflns_limit_h_max 9
_diffrn_reflns_limit_h_min -9
_diffrn_reflns_limit_k_max 11
_diffrn_reflns_limit_k_min -5
_diffrn_reflns_limit_l_max 15
_diffrn_reflns_limit_l_min -15
_diffrn_reflns_number 5011
_diffrn_reflns_theta_full 25.01
_diffrn_reflns_theta_max 25.01
_diffrn_reflns_theta_min 2.64
_exptl_absorpt_coefficient_mu 0.284
_exptl_absorpt_correction_T_max 0.9247
_exptl_absorpt_correction_T_min 0.9071
_exptl_absorpt_correction_type multi-scan
_exptl_absorpt_process_details '(SADABS; Sheldrick, 1996)'
_exptl_crystal_colour yellow
_exptl_crystal_density_diffrn 1.337
_exptl_crystal_density_method 'not measured'
_exptl_crystal_description block
_exptl_crystal_F_000 440
_exptl_crystal_size_max 0.35
_exptl_crystal_size_mid 0.30
_exptl_crystal_size_min 0.28
_refine_diff_density_max 0.169
_refine_diff_density_min -0.185
_refine_ls_extinction_coef 0.136(9)
_refine_ls_extinction_expression Fc^*^=kFc[1+0.001xFc^2^\l^3^/sin(2\q)]^-1/4^
_refine_ls_extinction_method SHELXL
_refine_ls_goodness_of_fit_ref 1.060
_refine_ls_hydrogen_treatment constr
_refine_ls_matrix_type full
_refine_ls_number_parameters 130
_refine_ls_number_reflns 1822
_refine_ls_number_restraints 0
_refine_ls_restrained_S_all 1.060
_refine_ls_R_factor_all 0.0574
_refine_ls_R_factor_gt 0.0384
_refine_ls_shift/su_max 0.000
_refine_ls_shift/su_mean 0.000
_refine_ls_structure_factor_coef Fsqd
_refine_ls_weighting_details 'calc w=1/[\s^2^(Fo^2^)+(0.0562P)^2^+0.3241P] where P=(Fo^2^+2Fc^2^)/3'
_refine_ls_weighting_scheme calc
_refine_ls_wR_factor_gt 0.0997
_refine_ls_wR_factor_ref 0.1195
_reflns_number_gt 1351
_reflns_number_total 1822
_reflns_threshold_expression >2sigma(I)
_cod_data_source_file zj2007.cif
_cod_data_source_block I
_cod_original_sg_symbol_H-M 'P 21/c'
_cod_database_code 2229888
_cod_database_fobs_code 2229888

loop_
_symmetry_equiv_pos_as_xyz
'x, y, z'
'-x, y+1/2, -z+1/2'
'-x, -y, -z'
'x, -y-1/2, z-1/2'

loop_
_atom_site_type_symbol
_atom_site_label
_atom_site_fract_x
_atom_site_fract_y
_atom_site_fract_z
_atom_site_U_iso_or_equiv
_atom_site_adp_type
_atom_site_calc_flag
_atom_site_refinement_flags
_atom_site_occupancy
_atom_site_disorder_assembly
_atom_site_disorder_group
S S1 0.87871(8) 0.22005(6) 0.95516(6) 0.0688(3) Uani d . 1 . .
O O1 0.7336(2) 0.60208(19) 1.01493(15) 0.0761(6) Uani d . 1 . .
H H1 0.7715 0.6213 0.9547 0.091 Uiso d R 1 . .
O O2 0.8608(2) 0.60632(19) 0.85162(14) 0.0769(6) Uani d . 1 . .
N N1 0.4443(3) -0.0271(2) 0.83293(19) 0.0714(6) Uani d . 1 . .
C C1 0.6930(4) 0.3985(4) 1.1103(2) 0.0863(9) Uani d . 1 . .
H H1A 0.7813 0.3688 1.1550 0.129 Uiso calc R 1 . .
H H1B 0.6305 0.3185 1.0886 0.129 Uiso calc R 1 . .
H H1C 0.6266 0.4623 1.1461 0.129 Uiso calc R 1 . .
C C2 0.7557(3) 0.4691(3) 1.01961(19) 0.0566(6) Uani d . 1 . .
C C3 0.8327(3) 0.3980(2) 0.94164(17) 0.0495(6) Uani d . 1 . .
C C4 0.8804(3) 0.4736(3) 0.85562(18) 0.0580(6) Uani d . 1 . .
C C5 0.9512(4) 0.4065(4) 0.7658(2) 0.0890(10) Uani d . 1 . .
H H5A 1.0051 0.4759 0.7269 0.133 Uiso calc R 1 . .
H H5B 0.8674 0.3639 0.7235 0.133 Uiso calc R 1 . .
H H5C 1.0270 0.3363 0.7889 0.133 Uiso calc R 1 . .
C C6 0.7057(3) 0.1310(2) 0.90682(16) 0.0466(5) Uani d . 1 . .
C C7 0.7102(3) -0.0134(2) 0.90713(19) 0.0584(6) Uani d . 1 . .
H H7 0.8011 -0.0607 0.9327 0.070 Uiso calc R 1 . .
C C8 0.5786(3) -0.0856(3) 0.8692(2) 0.0730(8) Uani d . 1 . .
H H8 0.5843 -0.1827 0.8690 0.088 Uiso calc R 1 . .
C C9 0.4412(3) 0.1119(3) 0.8347(2) 0.0630(7) Uani d . 1 . .
H H9 0.3474 0.1561 0.8107 0.076 Uiso calc R 1 . .
C C10 0.5674(3) 0.1949(2) 0.86962(18) 0.0542(6) Uani d . 1 . .
H H10 0.5591 0.2919 0.8680 0.065 Uiso calc R 1 . .

loop_
_atom_site_aniso_label
_atom_site_aniso_U_11
_atom_site_aniso_U_22
_atom_site_aniso_U_33
_atom_site_aniso_U_12
_atom_site_aniso_U_13
_atom_site_aniso_U_23
S1 0.0565(4) 0.0432(4) 0.1043(6) 0.0034(3) -0.0216(3) -0.0036(3)
O1 0.0818(13) 0.0532(11) 0.0934(14) 0.0072(9) 0.0045(10) -0.0142(9)
O2 0.0901(14) 0.0563(11) 0.0827(13) -0.0179(10) -0.0131(10) 0.0166(9)
N1 0.0674(14) 0.0546(13) 0.0923(17) -0.0155(11) 0.0029(12) -0.0121(11)
C1 0.090(2) 0.095(2) 0.0750(19) -0.0214(18) 0.0168(15) -0.0053(16)
C2 0.0498(13) 0.0525(14) 0.0668(15) -0.0059(10) -0.0058(11) -0.0064(11)
C3 0.0459(12) 0.0407(12) 0.0610(14) -0.0075(9) -0.0053(10) -0.0053(10)
C4 0.0484(13) 0.0634(16) 0.0614(15) -0.0137(11) -0.0080(11) -0.0028(12)
C5 0.080(2) 0.116(3) 0.0717(19) -0.0176(18) 0.0129(15) -0.0173(17)
C6 0.0502(13) 0.0403(12) 0.0495(12) -0.0014(9) 0.0039(9) -0.0023(9)
C7 0.0605(15) 0.0398(12) 0.0751(16) 0.0029(10) 0.0060(12) 0.0046(11)
C8 0.076(2) 0.0402(13) 0.103(2) -0.0097(13) 0.0085(16) -0.0015(13)
C9 0.0570(14) 0.0594(16) 0.0720(16) -0.0022(12) -0.0043(12) -0.0048(12)
C10 0.0577(14) 0.0413(12) 0.0630(14) -0.0010(10) -0.0044(11) -0.0041(10)

loop_
_atom_type_symbol
_atom_type_description
_atom_type_scat_dispersion_real
_atom_type_scat_dispersion_imag
_atom_type_scat_source
C C 0.0033 0.0016 'International Tables Vol C Tables 4.2.6.8 and 6.1.1.4'
H H 0.0000 0.0000 'International Tables Vol C Tables 4.2.6.8 and 6.1.1.4'
N N 0.0061 0.0033 'International Tables Vol C Tables 4.2.6.8 and 6.1.1.4'
O O 0.0106 0.0060 'International Tables Vol C Tables 4.2.6.8 and 6.1.1.4'
S S 0.1246 0.1234 'International Tables Vol C Tables 4.2.6.8 and 6.1.1.4'

loop_
_geom_angle_atom_site_label_1
_geom_angle_atom_site_label_2
_geom_angle_atom_site_label_3
_geom_angle_site_symmetry_1
_geom_angle_site_symmetry_3
_geom_angle
_geom_angle_publ_flag
C3 S1 C6 . . 105.16(10) ?
C2 O1 H1 . . 101.1 ?
C8 N1 C9 . . 115.8(2) ?
C2 C1 H1A . . 109.5 ?
C2 C1 H1B . . 109.5 ?
H1A C1 H1B . . 109.5 ?
C2 C1 H1C . . 109.5 ?
H1A C1 H1C . . 109.5 ?
H1B C1 H1C . . 109.5 ?
O1 C2 C3 . . 120.9(2) ?
O1 C2 C1 . . 115.7(2) ?
C3 C2 C1 . . 123.4(2) ?
C2 C3 C4 . . 119.1(2) ?
C2 C3 S1 . . 120.14(18) ?
C4 C3 S1 . . 120.67(18) ?
O2 C4 C3 . . 120.0(2) ?
O2 C4 C5 . . 116.8(2) ?
C3 C4 C5 . . 123.1(3) ?
C4 C5 H5A . . 109.5 ?
C4 C5 H5B . . 109.5 ?
H5A C5 H5B . . 109.5 ?
C4 C5 H5C . . 109.5 ?
H5A C5 H5C . . 109.5 ?
H5B C5 H5C . . 109.5 ?
C10 C6 C7 . . 117.9(2) ?
C10 C6 S1 . . 124.71(17) ?
C7 C6 S1 . . 117.38(17) ?
C8 C7 C6 . . 118.8(2) ?
C8 C7 H7 . . 120.6 ?
C6 C7 H7 . . 120.6 ?
N1 C8 C7 . . 124.6(2) ?
N1 C8 H8 . . 117.7 ?
C7 C8 H8 . . 117.7 ?
N1 C9 C10 . . 124.5(2) ?
N1 C9 H9 . . 117.7 ?
C10 C9 H9 . . 117.7 ?
C6 C10 C9 . . 118.4(2) ?
C6 C10 H10 . . 120.8 ?
C9 C10 H10 . . 120.8 ?

loop_
_geom_bond_atom_site_label_1
_geom_bond_atom_site_label_2
_geom_bond_site_symmetry_2
_geom_bond_distance
_geom_bond_publ_flag
S1 C3 . 1.752(2) ?
S1 C6 . 1.764(2) ?
O1 C2 . 1.286(3) ?
O1 H1 . 0.8814 ?
O2 C4 . 1.280(3) ?
N1 C8 . 1.318(3) ?
N1 C9 . 1.330(3) ?
C1 C2 . 1.480(4) ?
C1 H1A . 0.9600 ?
C1 H1B . 0.9600 ?
C1 H1C . 0.9600 ?
C2 C3 . 1.404(3) ?
C3 C4 . 1.409(3) ?
C4 C5 . 1.484(4) ?
C5 H5A . 0.9600 ?
C5 H5B . 0.9600 ?
C5 H5C . 0.9600 ?
C6 C10 . 1.373(3) ?
C6 C7 . 1.381(3) ?
C7 C8 . 1.368(4) ?
C7 H7 . 0.9300 ?
C8 H8 . 0.9300 ?
C9 C10 . 1.378(3) ?
C9 H9 . 0.9300 ?
C10 H10 . 0.9300 ?

loop_
_geom_hbond_atom_site_label_D
_geom_hbond_atom_site_label_H
_geom_hbond_atom_site_label_A
_geom_hbond_distance_DH
_geom_hbond_distance_HA
_geom_hbond_distance_DA
_geom_hbond_angle_DHA
_geom_hbond_publ_flag
O1 H1 O2 0.88 1.58 2.427(3) 161 y

loop_
_cod_related_entry_id
_cod_related_entry_database
_cod_related_entry_code
1 ChemSpider 30656620
